data_2312302
loop_
_publ_author_name
'Kennedy, Alan R.'
'Cruickshank, Laura'
'Maher, Pamela'
'McKinnon, Zoe'

_publ_section_title
;
 A structural comparison of salt forms of dopamine with the structures of
 other phenylethylamines.
;
_journal_coeditor_code OP3027
_journal_issue 10
_journal_name_full 'Acta crystallographica. Section C, Structural chemistry'
_journal_paper_doi 10.1107/S2053229623007696
_journal_volume 79
_journal_year 2023
_chemical_formula_iupac 'C8 H12 N1 O2 +, C7 H4 N1 O4 -'
_chemical_formula_moiety 'C8 H12 N1 O2 +, C7 H4 N1 O4 -'
_chemical_formula_sum 'C15 H16 N2 O6'
_chemical_formula_weight 320.30
_chemical_name_common
;
Dopamine 4-nitrobenzoate
;
_chemical_name_systematic
;
2-(3,4-Dihydroxyphenyl)ethan-1-aminium 4-nitrobenzoate
;
_space_group_crystal_system monoclinic
_space_group_IT_number 14
_space_group_name_Hall '-P 2yn'
_space_group_name_H-M_alt 'P 1 21/n 1'
_atom_sites_solution_hydrogens mixed
_audit_creation_method SHELXL-2018/3
_cell_angle_alpha 90
_cell_angle_beta 99.628(3)
_cell_angle_gamma 90
_cell_formula_units_Z 4
_cell_length_a 7.4993(2)
_cell_length_b 18.5051(5)
_cell_length_c 10.7610(3)
_cell_measurement_reflns_used 2686
_cell_measurement_temperature 123(2)
_cell_measurement_theta_max 29.4975
_cell_measurement_theta_min 3.2677
_cell_volume 1472.33(7)
_computing_cell_refinement
;
Crysalis PRO (Rigaku OD, 2019)
;
_computing_data_collection
;
Crysalis PRO (Rigaku OD, 2019)
;
_computing_data_reduction
;
Crysalis PRO (Rigaku OD, 2019)
;
_computing_molecular_graphics
;
Mercury (Macrae <i>et al.</i>,  2020)
;
_computing_publication_material
;
SHELXL2018 in WinGX (Farrugia, 2012)
;
_computing_structure_refinement
;
SHELXL2018 (Sheldrick, 2015<i>b</i>)
;
_computing_structure_solution
;
SHELXS (Sheldrick, 2015<i>a</i>)
;
_diffrn_ambient_temperature 123(2)
_diffrn_measured_fraction_theta_full 0.998
_diffrn_measured_fraction_theta_max 0.913
_diffrn_measurement_device_type 'Oxford Diffraction Xcalibur E'
_diffrn_measurement_method 'omega scans'
_diffrn_radiation_source 'fine-focus sealed tube'
_diffrn_radiation_type MoK\a
_diffrn_radiation_wavelength 0.71073
_diffrn_reflns_av_R_equivalents 0.0259
_diffrn_reflns_av_unetI/netI 0.0501
_diffrn_reflns_limit_h_max 10
_diffrn_reflns_limit_h_min -9
_diffrn_reflns_limit_k_max 22
_diffrn_reflns_limit_k_min -23
_diffrn_reflns_limit_l_max 14
_diffrn_reflns_limit_l_min -14
_diffrn_reflns_number 7174
_diffrn_reflns_theta_full 27.000
_diffrn_reflns_theta_max 28.998
_diffrn_reflns_theta_min 3.274
_diffrn_standards_decay_% 0
_diffrn_standards_interval_count 0
_diffrn_standards_number 0
_exptl_absorpt_coefficient_mu 0.113
_exptl_absorpt_correction_T_max 1.00000
_exptl_absorpt_correction_T_min 0.92793
_exptl_absorpt_correction_type multi-scan
_exptl_absorpt_process_details
;
(CrysAlis PRO; Rigaku OD, 2019)
;
_exptl_crystal_colour 'light orange'
_exptl_crystal_density_diffrn 1.445
_exptl_crystal_description 'fragment from sheet'
_exptl_crystal_F_000 672
_exptl_crystal_size_max 0.35
_exptl_crystal_size_mid 0.25
_exptl_crystal_size_min 0.05
_refine_diff_density_max 0.337
_refine_diff_density_min -0.232
_refine_ls_extinction_method none
_refine_ls_goodness_of_fit_ref 1.034
_refine_ls_hydrogen_treatment mixed
_refine_ls_matrix_type full
_refine_ls_number_parameters 228
_refine_ls_number_reflns 3573
_refine_ls_number_restraints 0
_refine_ls_restrained_S_all 1.034
_refine_ls_R_factor_all 0.0734
_refine_ls_R_factor_gt 0.0476
_refine_ls_shift/su_max 0.000
_refine_ls_shift/su_mean 0.000
_refine_ls_structure_factor_coef Fsqd
_refine_ls_weighting_details 'w=1/[\s^2^(Fo^2^)+(0.0434P)^2^+0.3527P] where P=(Fo^2^+2Fc^2^)/3'
_refine_ls_weighting_scheme calc
_refine_ls_wR_factor_gt 0.0986
_refine_ls_wR_factor_ref 0.1120
_reflns_number_gt 2620
_reflns_number_total 3573
_reflns_threshold_expression 'I > 2\s(I)'
_cod_data_source_file op3027sup1.cif
_cod_data_source_block II
_cod_original_sg_symbol_H-M 'P 21/n'
_cod_database_code 2312302
_shelx_space_group_comment
;
The symmetry employed for this shelxl refinement is uniquely defined
by the following loop, which should always be used as a source of
symmetry information in preference to the above space-group names.
They are only intended as comments.
;

loop_
_space_group_symop_operation_xyz
'x, y, z'
'-x+1/2, y+1/2, -z+1/2'
'-x, -y, -z'
'x-1/2, -y-1/2, z-1/2'

loop_
_atom_site_type_symbol
_atom_site_label
_atom_site_fract_x
_atom_site_fract_y
_atom_site_fract_z
_atom_site_U_iso_or_equiv
_atom_site_adp_type
_atom_site_calc_flag
_atom_site_occupancy
_atom_site_disorder_assembly
_atom_site_disorder_group
O O1 -0.02468(17) 0.39442(7) 0.68207(11) 0.0229(3) Uani d 1 . .
O O2 0.10642(16) 0.39286(6) 0.93533(11) 0.0184(3) Uani d 1 . .
O O3 0.27783(16) 0.38212(6) 0.16312(11) 0.0238(3) Uani d 1 . .
O O4 0.12298(16) 0.48019(6) 0.19981(11) 0.0211(3) Uani d 1 . .
O O5 0.63600(17) 0.36449(7) 0.79848(11) 0.0290(3) Uani d 1 . .
O O6 0.47314(17) 0.45641(7) 0.83201(11) 0.0255(3) Uani d 1 . .
N N1 0.2961(2) 0.04959(8) 0.54829(14) 0.0169(3) Uani d 1 . .
N N2 0.52353(19) 0.41058(8) 0.76138(13) 0.0205(3) Uani d 1 . .
C C1 0.2126(2) 0.10833(8) 0.61416(16) 0.0196(4) Uani d 1 . .
H H1A 0.210221 0.093736 0.702380 0.023 Uiso calc 1 . .
H H1B 0.086304 0.116090 0.571975 0.023 Uiso calc 1 . .
C C2 0.3181(2) 0.17811(8) 0.61303(15) 0.0188(4) Uani d 1 . .
H H2A 0.448645 0.168180 0.639465 0.023 Uiso calc 1 . .
H H2B 0.300404 0.197705 0.526225 0.023 Uiso calc 1 . .
C C3 0.2576(2) 0.23360(8) 0.70057(15) 0.0166(3) Uani d 1 . .
C C4 0.1396(2) 0.28844(9) 0.65451(15) 0.0162(3) Uani d 1 . .
H H4 0.093867 0.290570 0.566768 0.019 Uiso calc 1 . .
C C5 0.0869(2) 0.34033(8) 0.73371(15) 0.0157(3) Uani d 1 . .
C C6 0.1551(2) 0.33782(8) 0.86302(15) 0.0151(3) Uani d 1 . .
C C7 0.2698(2) 0.28231(9) 0.91013(15) 0.0193(4) Uani d 1 . .
H H7 0.313978 0.279609 0.998056 0.023 Uiso calc 1 . .
C C8 0.3211(2) 0.23034(9) 0.82974(16) 0.0198(4) Uani d 1 . .
H H8 0.400042 0.192336 0.863103 0.024 Uiso calc 1 . .
C C9 0.2296(2) 0.42853(9) 0.23546(15) 0.0164(3) Uani d 1 . .
C C10 0.3042(2) 0.42168(9) 0.37466(15) 0.0157(3) Uani d 1 . .
C C11 0.4354(2) 0.36997(9) 0.41723(15) 0.0190(4) Uani d 1 . .
H H11 0.475185 0.337692 0.358919 0.023 Uiso calc 1 . .
C C12 0.5082(2) 0.36536(9) 0.54460(16) 0.0196(4) Uani d 1 . .
H H12 0.598230 0.330520 0.574636 0.023 Uiso calc 1 . .
C C13 0.4454(2) 0.41318(9) 0.62609(15) 0.0171(3) Uani d 1 . .
C C14 0.3140(2) 0.46390(9) 0.58735(15) 0.0187(4) Uani d 1 . .
H H14 0.272637 0.495226 0.646414 0.022 Uiso calc 1 . .
C C15 0.2434(2) 0.46829(9) 0.46006(15) 0.0185(4) Uani d 1 . .
H H15 0.153088 0.503198 0.431017 0.022 Uiso calc 1 . .
H H1H -0.044(3) 0.4259(13) 0.738(2) 0.053(7) Uiso d 1 . .
H H2H 0.170(3) 0.3879(12) 1.018(2) 0.050(7) Uiso d 1 . .
H H1N 0.416(3) 0.0382(11) 0.593(2) 0.047(7) Uiso d 1 . .
H H2N 0.233(3) 0.0082(12) 0.5439(19) 0.033(6) Uiso d 1 . .
H H3N 0.306(3) 0.0615(10) 0.470(2) 0.031(6) Uiso d 1 . .

loop_
_atom_site_aniso_label
_atom_site_aniso_U_11
_atom_site_aniso_U_22
_atom_site_aniso_U_33
_atom_site_aniso_U_12
_atom_site_aniso_U_13
_atom_site_aniso_U_23
O1 0.0292(7) 0.0225(7) 0.0167(6) 0.0109(5) 0.0025(5) 0.0010(5)
O2 0.0255(6) 0.0160(6) 0.0142(6) 0.0048(5) 0.0047(5) -0.0013(5)
O3 0.0249(7) 0.0277(7) 0.0175(6) 0.0075(6) 0.0001(5) -0.0057(5)
O4 0.0248(6) 0.0190(6) 0.0178(6) 0.0053(5) -0.0015(5) -0.0009(5)
O5 0.0284(7) 0.0360(8) 0.0210(6) 0.0088(6) -0.0004(5) 0.0066(6)
O6 0.0296(7) 0.0300(7) 0.0166(6) 0.0003(6) 0.0031(5) -0.0052(5)
N1 0.0180(7) 0.0145(7) 0.0185(7) -0.0010(6) 0.0039(6) -0.0038(6)
N2 0.0188(7) 0.0241(8) 0.0183(7) -0.0037(6) 0.0021(6) 0.0031(6)
C1 0.0209(8) 0.0166(8) 0.0228(8) -0.0001(7) 0.0084(7) -0.0063(7)
C2 0.0214(9) 0.0161(8) 0.0201(8) -0.0002(7) 0.0067(7) -0.0038(7)
C3 0.0170(8) 0.0136(8) 0.0197(8) -0.0024(7) 0.0047(7) -0.0029(7)
C4 0.0166(8) 0.0177(8) 0.0143(7) -0.0020(7) 0.0027(6) -0.0014(7)
C5 0.0136(8) 0.0145(8) 0.0191(8) 0.0008(6) 0.0030(6) 0.0019(7)
C6 0.0163(8) 0.0126(7) 0.0171(8) -0.0022(6) 0.0044(6) -0.0031(7)
C7 0.0217(9) 0.0188(8) 0.0165(8) 0.0014(7) 0.0007(7) -0.0018(7)
C8 0.0199(9) 0.0154(8) 0.0228(9) 0.0043(7) 0.0001(7) -0.0003(7)
C9 0.0136(8) 0.0181(8) 0.0173(8) -0.0014(7) 0.0024(6) -0.0007(7)
C10 0.0150(8) 0.0153(8) 0.0167(8) -0.0025(7) 0.0023(6) -0.0006(7)
C11 0.0197(8) 0.0185(8) 0.0188(8) 0.0014(7) 0.0035(7) -0.0020(7)
C12 0.0176(8) 0.0189(8) 0.0217(8) 0.0024(7) 0.0021(7) 0.0036(7)
C13 0.0176(8) 0.0196(8) 0.0137(8) -0.0043(7) 0.0009(6) 0.0019(7)
C14 0.0213(9) 0.0181(8) 0.0173(8) -0.0013(7) 0.0045(7) -0.0021(7)
C15 0.0178(8) 0.0180(8) 0.0192(8) 0.0015(7) 0.0017(7) -0.0003(7)

loop_
_atom_type_symbol
_atom_type_description
_atom_type_scat_dispersion_real
_atom_type_scat_dispersion_imag
_atom_type_scat_source
O O 0.0106 0.0060 'International Tables Vol C Tables 4.2.6.8 and 6.1.1.4'
N N 0.0061 0.0033 'International Tables Vol C Tables 4.2.6.8 and 6.1.1.4'
C C 0.0033 0.0016 'International Tables Vol C Tables 4.2.6.8 and 6.1.1.4'
H H 0.0000 0.0000 'International Tables Vol C Tables 4.2.6.8 and 6.1.1.4'

loop_
_geom_angle_atom_site_label_1
_geom_angle_atom_site_label_2
_geom_angle_atom_site_label_3
_geom_angle_site_symmetry_1
_geom_angle_site_symmetry_3
_geom_angle
_geom_angle_publ_flag
C5 O1 H1H . . 111.8(16) ?
C6 O2 H2H . . 108.8(14) ?
C1 N1 H1N . . 110.5(13) ?
C1 N1 H2N . . 112.9(13) ?
H1N N1 H2N . . 106.0(18) ?
C1 N1 H3N . . 112.2(13) ?
H1N N1 H3N . . 108.0(18) ?
H2N N1 H3N . . 106.9(18) ?
O5 N2 O6 . . 122.91(14) ?
O5 N2 C13 . . 118.99(14) ?
O6 N2 C13 . . 118.09(14) ?
N1 C1 C2 . . 110.85(13) ?
N1 C1 H1A . . 109.5 ?
C2 C1 H1A . . 109.5 ?
N1 C1 H1B . . 109.5 ?
C2 C1 H1B . . 109.5 ?
H1A C1 H1B . . 108.1 ?
C3 C2 C1 . . 111.22(13) ?
C3 C2 H2A . . 109.4 ?
C1 C2 H2A . . 109.4 ?
C3 C2 H2B . . 109.4 ?
C1 C2 H2B . . 109.4 ?
H2A C2 H2B . . 108.0 ?
C4 C3 C8 . . 118.75(15) ?
C4 C3 C2 . . 121.02(14) ?
C8 C3 C2 . . 120.23(15) ?
C3 C4 C5 . . 121.33(15) ?
C3 C4 H4 . . 119.3 ?
C5 C4 H4 . . 119.3 ?
O1 C5 C4 . . 118.54(14) ?
O1 C5 C6 . . 121.82(14) ?
C4 C5 C6 . . 119.58(15) ?
O2 C6 C7 . . 123.66(14) ?
O2 C6 C5 . . 116.89(14) ?
C7 C6 C5 . . 119.42(14) ?
C6 C7 C8 . . 120.43(15) ?
C6 C7 H7 . . 119.8 ?
C8 C7 H7 . . 119.8 ?
C7 C8 C3 . . 120.45(15) ?
C7 C8 H8 . . 119.8 ?
C3 C8 H8 . . 119.8 ?
O3 C9 O4 . . 124.31(15) ?
O3 C9 C10 . . 117.40(14) ?
O4 C9 C10 . . 118.29(14) ?
C15 C10 C11 . . 119.99(15) ?
C15 C10 C9 . . 119.58(14) ?
C11 C10 C9 . . 120.42(14) ?
C12 C11 C10 . . 120.37(15) ?
C12 C11 H11 . . 119.8 ?
C10 C11 H11 . . 119.8 ?
C13 C12 C11 . . 117.78(15) ?
C13 C12 H12 . . 121.1 ?
C11 C12 H12 . . 121.1 ?
C14 C13 C12 . . 123.22(15) ?
C14 C13 N2 . . 117.89(14) ?
C12 C13 N2 . . 118.89(15) ?
C13 C14 C15 . . 118.44(15) ?
C13 C14 H14 . . 120.8 ?
C15 C14 H14 . . 120.8 ?
C14 C15 C10 . . 120.18(15) ?
C14 C15 H15 . . 119.9 ?
C10 C15 H15 . . 119.9 ?

loop_
_geom_bond_atom_site_label_1
_geom_bond_atom_site_label_2
_geom_bond_site_symmetry_2
_geom_bond_distance
_geom_bond_publ_flag
O1 C5 . 1.3619(19) ?
O1 H1H . 0.87(2) ?
O2 C6 . 1.3681(18) ?
O2 H2H . 0.94(2) ?
O3 C9 . 1.2524(19) ?
O4 C9 . 1.2641(19) ?
O5 N2 . 1.2188(18) ?
O6 N2 . 1.2392(18) ?
N1 C1 . 1.491(2) ?
N1 H1N . 0.97(2) ?
N1 H2N . 0.90(2) ?
N1 H3N . 0.88(2) ?
N2 C13 . 1.477(2) ?
C1 C2 . 1.515(2) ?
C1 H1A . 0.9900 ?
C1 H1B . 0.9900 ?
C2 C3 . 1.513(2) ?
C2 H2A . 0.9900 ?
C2 H2B . 0.9900 ?
C3 C4 . 1.383(2) ?
C3 C8 . 1.393(2) ?
C4 C5 . 1.385(2) ?
C4 H4 . 0.9500 ?
C5 C6 . 1.401(2) ?
C6 C7 . 1.381(2) ?
C7 C8 . 1.390(2) ?
C7 H7 . 0.9500 ?
C8 H8 . 0.9500 ?
C9 C10 . 1.514(2) ?
C10 C15 . 1.392(2) ?
C10 C11 . 1.393(2) ?
C11 C12 . 1.391(2) ?
C11 H11 . 0.9500 ?
C12 C13 . 1.383(2) ?
C12 H12 . 0.9500 ?
C13 C14 . 1.374(2) ?
C14 C15 . 1.386(2) ?
C14 H14 . 0.9500 ?
C15 H15 . 0.9500 ?

loop_
_geom_hbond_atom_site_label_D
_geom_hbond_atom_site_label_H
_geom_hbond_atom_site_label_A
_geom_hbond_site_symmetry_A
_geom_hbond_distance_DH
_geom_hbond_distance_HA
_geom_hbond_distance_DA
_geom_hbond_angle_DHA
_geom_hbond_publ_flag
O1 H1H O2 . 0.87(2) 2.31(2) 2.7384(17) 110.4(19) yes
O1 H1H O4 3_566 0.87(2) 1.99(2) 2.8030(17) 156(2) yes
O2 H2H O3 1_556 0.94(2) 1.64(2) 2.5780(16) 178(2) yes
N1 H1N O4 4_666 0.97(2) 1.80(3) 2.763(2) 170(2) yes
N1 H2N O2 2_546 0.90(2) 2.44(2) 2.9890(18) 119.7(16) yes
N1 H2N O6 2_546 0.90(2) 2.41(2) 3.095(2) 133.8(17) yes
N1 H3N O2 4_665 0.88(2) 2.50(2) 2.9956(19) 116.6(15) yes
N1 H3N O4 2_545 0.88(2) 2.50(2) 3.1125(18) 127.5(16) yes
N1 H3N O5 4_565 0.88(2) 2.48(2) 3.181(2) 137.3(16) yes

loop_
_geom_torsion_atom_site_label_1
_geom_torsion_atom_site_label_2
_geom_torsion_atom_site_label_3
_geom_torsion_atom_site_label_4
_geom_torsion_site_symmetry_1
_geom_torsion_site_symmetry_2
_geom_torsion_site_symmetry_3
_geom_torsion_site_symmetry_4
_geom_torsion
_geom_torsion_publ_flag
N1 C1 C2 C3 . . . . -168.89(14) ?
C1 C2 C3 C4 . . . . -99.97(18) ?
C1 C2 C3 C8 . . . . 80.32(19) ?
C8 C3 C4 C5 . . . . 1.2(2) ?
C2 C3 C4 C5 . . . . -178.55(15) ?
C3 C4 C5 O1 . . . . 177.74(14) ?
C3 C4 C5 C6 . . . . 0.5(2) ?
O1 C5 C6 O2 . . . . -0.8(2) ?
C4 C5 C6 O2 . . . . 176.30(14) ?
O1 C5 C6 C7 . . . . -179.07(15) ?
C4 C5 C6 C7 . . . . -2.0(2) ?
O2 C6 C7 C8 . . . . -176.47(15) ?
C5 C6 C7 C8 . . . . 1.7(2) ?
C6 C7 C8 C3 . . . . 0.0(3) ?
C4 C3 C8 C7 . . . . -1.5(2) ?
C2 C3 C8 C7 . . . . 178.26(15) ?
O3 C9 C10 C15 . . . . -174.74(15) ?
O4 C9 C10 C15 . . . . 5.0(2) ?
O3 C9 C10 C11 . . . . 6.4(2) ?
O4 C9 C10 C11 . . . . -173.84(15) ?
C15 C10 C11 C12 . . . . -1.1(2) ?
C9 C10 C11 C12 . . . . 177.81(15) ?
C10 C11 C12 C13 . . . . 0.4(2) ?
C11 C12 C13 C14 . . . . 0.8(2) ?
C11 C12 C13 N2 . . . . -178.59(14) ?
O5 N2 C13 C14 . . . . 177.64(14) ?
O6 N2 C13 C14 . . . . -3.4(2) ?
O5 N2 C13 C12 . . . . -2.9(2) ?
O6 N2 C13 C12 . . . . 176.00(14) ?
C12 C13 C14 C15 . . . . -1.2(2) ?
N2 C13 C14 C15 . . . . 178.16(14) ?
C13 C14 C15 C10 . . . . 0.5(2) ?
C11 C10 C15 C14 . . . . 0.6(2) ?
C9 C10 C15 C14 . . . . -178.26(15) ?

_cod_database_fobs_code 2312302
